data_7023073
loop_
_publ_author_name
'Turrell, Peter J.'
'Hill, Amanda D.'
'Ibrahim, Saad K.'
'Wright, Joseph A.'
'Pickett, Christopher J.'

_publ_section_title
;
 Ferracyclic carbamoyl complexes related to the active site of
 [Fe]-hydrogenase.
;
_journal_issue 22
_journal_name_full 'Dalton transactions (Cambridge, England : 2003)'
_journal_page_first 8140
_journal_page_last 8146
_journal_paper_doi 10.1039/c3dt50642h
_journal_volume 42
_journal_year 2013
_chemical_formula_moiety 'C8 H5 Br2 Fe N2 O3, C5 H7 N2'
_chemical_formula_structural '[Fe(PyNHCO)(CO)2Br2)][C5H7N2]'
_chemical_formula_sum 'C13 H12 Br2 Fe N4 O3'
_chemical_formula_weight 487.94
_chemical_name_systematic
;
?
;
_space_group_IT_number 14
_symmetry_cell_setting monoclinic
_symmetry_Int_Tables_number 14
_symmetry_space_group_name_Hall '-P 2yn'
_symmetry_space_group_name_H-M 'P 1 21/n 1'
_atom_sites_solution_hydrogens geom
_atom_sites_solution_primary direct
_atom_sites_solution_secondary difmap
_audit_creation_method SHELXL-97
_cell_angle_alpha 90.00
_cell_angle_beta 105.142(5)
_cell_angle_gamma 90.00
_cell_formula_units_Z 4
_cell_length_a 11.2197(6)
_cell_length_b 12.6286(7)
_cell_length_c 11.8538(6)
_cell_measurement_reflns_used 4687
_cell_measurement_temperature 140(2)
_cell_measurement_theta_max 29.0623
_cell_measurement_theta_min 3.5540
_cell_volume 1621.24(15)
_computing_cell_refinement
;
CrysAlisPro, Oxford Diffraction Ltd.,
Version 1.171.33.66 (release 28-04-2010 CrysAlis171 .NET)
(compiled Apr 28 2010,14:27:37)
;
_computing_data_collection
;
CrysAlisPro, Oxford Diffraction Ltd.,
Version 1.171.33.66 (release 28-04-2010 CrysAlis171 .NET)
(compiled Apr 28 2010,14:27:37)
;
_computing_data_reduction
;
CrysAlisPro, Oxford Diffraction Ltd.,
Version 1.171.33.66 (release 28-04-2010 CrysAlis171 .NET)
(compiled Apr 28 2010,14:27:37)
;
_computing_molecular_graphics 'ORTEP-3 (Farrugia, 1997)'
_computing_publication_material
;
SHELXL-97 (Sheldrick, 2008) and enCIFer (Allen <i>et al.</i>, 2004)
;
_computing_structure_refinement 'SHELXL-97 (Sheldrick, 2008)'
_computing_structure_solution 'Superflip (Palatinus and Chapuis, 2007)'
_diffrn_ambient_temperature 140(2)
_diffrn_detector_area_resol_mean 16.0050
_diffrn_measured_fraction_theta_full 0.992
_diffrn_measured_fraction_theta_max 0.992
_diffrn_measurement_device_type 'Oxford Diffraction Xcalibur 3/CCD'
_diffrn_measurement_method '\w scans'
_diffrn_radiation_monochromator graphite
_diffrn_radiation_probe x-ray
_diffrn_radiation_source 'Enhance (Mo) X-ray Source'
_diffrn_radiation_type 'Mo K\a'
_diffrn_radiation_wavelength 0.71073
_diffrn_reflns_av_R_equivalents 0.0739
_diffrn_reflns_av_unetI/netI 0.1055
_diffrn_reflns_limit_h_max 14
_diffrn_reflns_limit_h_min -14
_diffrn_reflns_limit_k_max 16
_diffrn_reflns_limit_k_min -16
_diffrn_reflns_limit_l_max 15
_diffrn_reflns_limit_l_min -15
_diffrn_reflns_number 23451
_diffrn_reflns_theta_full 27.49
_diffrn_reflns_theta_max 27.49
_diffrn_reflns_theta_min 3.56
_diffrn_standards_number 0
_exptl_absorpt_coefficient_mu 5.878
_exptl_absorpt_correction_T_max 1.00000
_exptl_absorpt_correction_T_min 0.69363
_exptl_absorpt_correction_type multi-scan
_exptl_absorpt_process_details
;
CrysAlisPro, Oxford Diffraction Ltd.,
Version 1.171.33.66 (release 28-04-2010 CrysAlis171 .NET)
(compiled Apr 28 2010,14:27:37)
Empirical absorption correction using spherical harmonics,
implemented in SCALE3 ABSPACK scaling algorithm.
;
_exptl_crystal_colour orange
_exptl_crystal_density_diffrn 1.999
_exptl_crystal_density_method 'not measured'
_exptl_crystal_description block
_exptl_crystal_F_000 952
_exptl_crystal_size_max 0.10
_exptl_crystal_size_mid 0.10
_exptl_crystal_size_min 0.10
_refine_diff_density_max 1.266
_refine_diff_density_min -0.657
_refine_diff_density_rms 0.122
_refine_ls_extinction_method none
_refine_ls_goodness_of_fit_ref 0.851
_refine_ls_hydrogen_treatment mixed
_refine_ls_matrix_type full
_refine_ls_number_parameters 215
_refine_ls_number_reflns 3702
_refine_ls_number_restraints 6
_refine_ls_restrained_S_all 0.852
_refine_ls_R_factor_all 0.0897
_refine_ls_R_factor_gt 0.0420
_refine_ls_shift/su_max 0.001
_refine_ls_shift/su_mean 0.000
_refine_ls_structure_factor_coef Fsqd
_refine_ls_weighting_details 'calc w=1/[\s^2^(Fo^2^)+(0.0400P)^2^] where P=(Fo^2^+2Fc^2^)/3'
_refine_ls_weighting_scheme calc
_refine_ls_wR_factor_gt 0.0788
_refine_ls_wR_factor_ref 0.0851
_reflns_number_gt 2171
_reflns_number_total 3702
_reflns_threshold_expression >2\s(I)
_cod_data_source_file c3dt50642h.txt
_cod_data_source_block 1
_cod_original_sg_symbol_H-M P21/n
_cod_database_code 7023073

loop_
_symmetry_equiv_pos_as_xyz
'x, y, z'
'-x+1/2, y+1/2, -z+1/2'
'-x, -y, -z'
'x-1/2, -y-1/2, z-1/2'

loop_
_atom_site_label
_atom_site_type_symbol
_atom_site_fract_x
_atom_site_fract_y
_atom_site_fract_z
_atom_site_U_iso_or_equiv
_atom_site_adp_type
_atom_site_occupancy
_atom_site_symmetry_multiplicity
_atom_site_calc_flag
_atom_site_refinement_flags
C1 C 0.8406(5) 0.2371(4) 0.7614(4) 0.0245(12) Uani 1 1 d .
H1 H 0.7919 0.1785 0.7728 0.029 Uiso 1 1 calc R
C2 C 0.9158(5) 0.2262(4) 0.6879(4) 0.0283(13) Uani 1 1 d .
H2A H 0.9207 0.1604 0.6505 0.034 Uiso 1 1 calc R
C3 C 0.9843(5) 0.3115(4) 0.6689(4) 0.0323(13) Uani 1 1 d .
H3 H 1.0362 0.3057 0.6175 0.039 Uiso 1 1 calc R
C4 C 0.9763(5) 0.4054(4) 0.7257(5) 0.0303(14) Uani 1 1 d .
H4 H 1.0216 0.4656 0.7125 0.036 Uiso 1 1 calc R
C5 C 0.9023(4) 0.4117(4) 0.8015(4) 0.0187(11) Uani 1 1 d .
C6 C 0.8168(5) 0.4938(4) 0.9400(4) 0.0233(12) Uani 1 1 d .
C7 C 0.6515(5) 0.4103(5) 1.0292(4) 0.0336(14) Uani 1 1 d U
C8 C 0.6059(5) 0.4188(4) 0.8083(5) 0.0209(12) Uani 1 1 d .
C11 C 0.8660(5) 0.8693(4) 0.9948(4) 0.0310(13) Uani 1 1 d .
H11A H 0.9194 0.8593 0.9453 0.037 Uiso 1 1 calc R
C12 C 0.8338(5) 0.9668(4) 1.0173(5) 0.0343(14) Uani 1 1 d .
H12C H 0.8618 1.0265 0.9826 0.041 Uiso 1 1 calc R
C13 C 0.7581(5) 0.9798(4) 1.0928(5) 0.0346(14) Uani 1 1 d .
H13 H 0.7365 1.0490 1.1120 0.042 Uiso 1 1 calc R
C14 C 0.7154(5) 0.8948(4) 1.1384(5) 0.0314(13) Uani 1 1 d .
H14 H 0.6638 0.9043 1.1896 0.038 Uiso 1 1 calc R
C15 C 0.7465(5) 0.7924(4) 1.1112(4) 0.0274(12) Uani 1 1 d .
Br1 Br 0.89450(5) 0.29392(4) 1.09035(4) 0.02803(15) Uani 1 1 d .
Br2 Br 0.61365(5) 0.18871(4) 0.89814(5) 0.02886(15) Uani 1 1 d .
Fe1 Fe 0.72895(6) 0.36189(5) 0.92747(6) 0.02093(18) Uani 1 1 d .
N1 N 0.8335(3) 0.3286(3) 0.8184(3) 0.0181(9) Uani 1 1 d .
N2 N 0.8902(4) 0.4990(3) 0.8651(4) 0.0257(11) Uani 1 1 d .
N11 N 0.8236(4) 0.7846(4) 1.0417(4) 0.0260(10) Uani 1 1 d .
N12 N 0.7058(4) 0.7052(3) 1.1502(4) 0.0404(12) Uani 1 1 d .
H12A H 0.7292 0.6429 1.1307 0.048 Uiso 1 1 calc R
H12B H 0.6553 0.7095 1.1957 0.048 Uiso 1 1 calc R
O1 O 0.8128(3) 0.5710(3) 1.0045(3) 0.0306(9) Uani 1 1 d .
O2 O 0.6046(4) 0.4376(3) 1.0973(3) 0.0445(10) Uani 1 1 d .
O3 O 0.5425(4) 0.4497(3) 0.7432(4) 0.0371(10) Uani 1 1 d .
H11 H 0.843(4) 0.727(4) 1.028(4) 0.019(15) Uiso 1 1 d .
H2 H 0.936(5) 0.546(4) 0.868(4) 0.023 Uiso 1 1 d .

loop_
_atom_site_aniso_label
_atom_site_aniso_U_11
_atom_site_aniso_U_22
_atom_site_aniso_U_33
_atom_site_aniso_U_23
_atom_site_aniso_U_13
_atom_site_aniso_U_12
C1 0.026(3) 0.023(3) 0.025(3) -0.001(2) 0.008(2) -0.004(2)
C2 0.037(3) 0.026(3) 0.026(3) -0.008(2) 0.014(3) 0.004(2)
C3 0.031(3) 0.048(4) 0.023(3) -0.002(3) 0.019(2) 0.003(3)
C4 0.030(3) 0.029(3) 0.040(4) 0.004(3) 0.024(3) -0.005(2)
C5 0.016(3) 0.023(3) 0.018(3) -0.003(2) 0.006(2) -0.001(2)
C6 0.023(3) 0.024(3) 0.023(3) 0.002(2) 0.007(2) 0.005(2)
C7 0.020(3) 0.069(4) 0.016(3) -0.009(3) 0.011(2) -0.006(3)
C8 0.025(3) 0.021(3) 0.021(3) -0.010(2) 0.014(2) -0.007(2)
C11 0.028(3) 0.040(3) 0.030(3) -0.002(3) 0.016(3) -0.002(3)
C12 0.038(4) 0.028(3) 0.035(3) 0.007(3) 0.007(3) -0.003(3)
C13 0.040(4) 0.027(3) 0.037(4) -0.009(3) 0.009(3) 0.004(3)
C14 0.027(3) 0.038(3) 0.031(3) -0.003(3) 0.011(3) 0.005(3)
C15 0.026(3) 0.030(3) 0.026(3) -0.005(3) 0.008(2) 0.001(3)
Br1 0.0269(3) 0.0318(3) 0.0264(3) 0.0008(3) 0.0089(2) -0.0023(3)
Br2 0.0267(3) 0.0321(3) 0.0305(3) -0.0020(3) 0.0122(2) -0.0075(3)
Fe1 0.0176(4) 0.0274(4) 0.0203(4) -0.0024(3) 0.0093(3) -0.0009(3)
N1 0.017(2) 0.020(2) 0.018(2) 0.0007(17) 0.0053(17) 0.0013(17)
N2 0.030(3) 0.020(2) 0.032(3) -0.002(2) 0.018(2) -0.0096(19)
N11 0.025(3) 0.025(3) 0.030(3) -0.008(2) 0.011(2) 0.003(2)
N12 0.041(3) 0.031(3) 0.061(3) 0.004(2) 0.035(3) 0.006(2)
O1 0.032(2) 0.026(2) 0.038(2) -0.0074(18) 0.0167(18) -0.0019(16)
O2 0.042(3) 0.054(3) 0.043(3) -0.003(2) 0.021(2) 0.003(2)
O3 0.042(3) 0.038(2) 0.035(3) -0.009(2) 0.015(2) 0.009(2)

loop_
_atom_type_symbol
_atom_type_description
_atom_type_scat_dispersion_real
_atom_type_scat_dispersion_imag
_atom_type_scat_source
C C 0.0033 0.0016 'International Tables Vol C Tables 4.2.6.8 and 6.1.1.4'
H H 0.0000 0.0000 'International Tables Vol C Tables 4.2.6.8 and 6.1.1.4'
Br Br -0.2901 2.4595 'International Tables Vol C Tables 4.2.6.8 and 6.1.1.4'
Fe Fe 0.3463 0.8444 'International Tables Vol C Tables 4.2.6.8 and 6.1.1.4'
N N 0.0061 0.0033 'International Tables Vol C Tables 4.2.6.8 and 6.1.1.4'
O O 0.0106 0.0060 'International Tables Vol C Tables 4.2.6.8 and 6.1.1.4'

loop_
_geom_angle_atom_site_label_1
_geom_angle_atom_site_label_2
_geom_angle_atom_site_label_3
_geom_angle
N1 C1 C2 122.1(5)
N1 C1 H1 119.0
C2 C1 H1 119.0
C1 C2 C3 119.3(5)
C1 C2 H2A 120.4
C3 C2 H2A 120.4
C2 C3 C4 118.9(5)
C2 C3 H3 120.5
C4 C3 H3 120.5
C5 C4 C3 119.7(5)
C5 C4 H4 120.2
C3 C4 H4 120.2
N1 C5 N2 113.8(4)
N1 C5 C4 121.3(4)
N2 C5 C4 124.9(5)
O1 C6 N2 119.1(4)
O1 C6 Fe1 128.7(4)
N2 C6 Fe1 112.1(3)
O2 C7 Fe1 176.9(5)
O3 C8 Fe1 177.9(6)
C12 C11 N11 120.5(5)
C12 C11 H11A 119.7
N11 C11 H11A 119.7
C11 C12 C13 118.7(5)
C11 C12 H12C 120.6
C13 C12 H12C 120.6
C14 C13 C12 120.3(5)
C14 C13 H13 119.9
C12 C13 H13 119.9
C13 C14 C15 120.6(5)
C13 C14 H14 119.7
C15 C14 H14 119.7
N12 C15 N11 119.3(5)
N12 C15 C14 124.1(5)
N11 C15 C14 116.6(5)
C7 Fe1 C8 89.1(2)
C7 Fe1 C6 88.9(2)
C8 Fe1 C6 89.3(2)
C7 Fe1 N1 170.6(2)
C8 Fe1 N1 92.00(19)
C6 Fe1 N1 81.78(19)
C7 Fe1 Br1 89.44(18)
C8 Fe1 Br1 177.42(15)
C6 Fe1 Br1 88.56(15)
N1 Fe1 Br1 89.09(11)
C7 Fe1 Br2 93.89(18)
C8 Fe1 Br2 88.74(16)
C6 Fe1 Br2 176.53(15)
N1 Fe1 Br2 95.44(11)
Br1 Fe1 Br2 93.48(3)
C5 N1 C1 118.7(4)
C5 N1 Fe1 112.8(3)
C1 N1 Fe1 128.5(3)
C6 N2 C5 119.1(4)
C6 N2 H2 121(4)
C5 N2 H2 118(4)
C15 N11 C11 123.1(5)
C15 N11 H11 117(4)
C11 N11 H11 120(4)
C15 N12 H12A 120.0
C15 N12 H12B 120.0
H12A N12 H12B 120.0

loop_
_geom_bond_atom_site_label_1
_geom_bond_atom_site_label_2
_geom_bond_distance
C1 N1 1.352(6)
C1 C2 1.369(7)
C1 H1 0.9500
C2 C3 1.375(7)
C2 H2A 0.9500
C3 C4 1.379(7)
C3 H3 0.9500
C4 C5 1.376(6)
C4 H4 0.9500
C5 N1 1.348(6)
C5 N2 1.363(6)
C6 O1 1.247(5)
C6 N2 1.361(6)
C6 Fe1 1.921(5)
C7 O2 1.126(6)
C7 Fe1 1.769(5)
C8 O3 0.983(5)
C8 Fe1 1.844(6)
C11 C12 1.329(7)
C11 N11 1.349(6)
C11 H11A 0.9500
C12 C13 1.395(7)
C12 H12C 0.9500
C13 C14 1.345(7)
C13 H13 0.9500
C14 C15 1.398(7)
C14 H14 0.9500
C15 N12 1.321(6)
C15 N11 1.345(6)
Br1 Fe1 2.4578(9)
Br2 Fe1 2.5185(8)
Fe1 N1 2.004(4)
N2 H2 0.78(5)
N11 H11 0.79(5)
N12 H12A 0.8800
N12 H12B 0.8800

loop_
_geom_hbond_atom_site_label_D
_geom_hbond_atom_site_label_H
_geom_hbond_atom_site_label_A
_geom_hbond_distance_DH
_geom_hbond_distance_HA
_geom_hbond_distance_DA
_geom_hbond_angle_DHA
_geom_hbond_site_symmetry_A
N12 H12A O1 0.88 2.16 2.895(5) 140.4 .
N11 H11 O1 0.79(5) 2.00(5) 2.730(6) 153(5) .
N2 H2 Br1 0.78(5) 2.73(5) 3.505(4) 173(5) 3_767
